data_7012746
loop_
_publ_author_name
'Pechmann, Thomas'
'Brandt, Carsten D.'
'Werner, Helmut'

_publ_section_title
;
 A series of di-nuclear rhodium(i) complexes with trialkylstibines as
 bridging ligands
;
_journal_issue 8
_journal_name_full 'Dalton Transactions'
_journal_page_first 1495
_journal_page_last 1499
_journal_paper_doi 10.1039/b300786n
_journal_year 2003
_chemical_formula_sum 'C45 H53 O4 Rh2 Sb'
_chemical_formula_weight 985.44
_chemical_name_systematic ?
_space_group_IT_number 14
_symmetry_cell_setting monoclinic
_symmetry_space_group_name_Hall '-P 2ybc'
_symmetry_space_group_name_H-M 'P 1 21/c 1'
_atom_sites_solution_hydrogens geom
_atom_sites_solution_primary direct
_atom_sites_solution_secondary difmap
_audit_creation_method SHELXL-97
_cell_angle_alpha 90.00
_cell_angle_beta 103.3600(10)
_cell_angle_gamma 90.00
_cell_formula_units_Z 4
_cell_length_a 19.0176(10)
_cell_length_b 20.0618(11)
_cell_length_c 11.0473(6)
_cell_measurement_reflns_used 8754
_cell_measurement_temperature 173(2)
_cell_measurement_theta_max 28.220
_cell_measurement_theta_min 2.150
_cell_volume 4100.8(4)
_computing_cell_refinement 'SAINT-NT V6.0'
_computing_data_collection 'SMART-NT V5.6'
_computing_data_reduction 'SAINT-NT V6.0'
_computing_molecular_graphics 'XSHELL in SHELXTL-97'
_computing_publication_material 'XSHELL in SHELXTL-97'
_computing_structure_refinement 'SHELXL-97 (Sheldrick, 1997)'
_computing_structure_solution 'SHELXS-97 (Sheldrick, 1990)'
_diffrn_ambient_temperature 173(2)
_diffrn_measured_fraction_theta_full 1.000
_diffrn_measured_fraction_theta_max 1.000
_diffrn_measurement_device_type 'Bruker Smart Apex with D8-Goniometer'
_diffrn_measurement_method 'omega scan'
_diffrn_radiation_monochromator graphite
_diffrn_radiation_source 'fine-focus sealed tube'
_diffrn_radiation_type MoK\a
_diffrn_radiation_wavelength 0.71073
_diffrn_reflns_av_R_equivalents 0.0248
_diffrn_reflns_av_sigmaI/netI 0.0139
_diffrn_reflns_limit_h_max 23
_diffrn_reflns_limit_h_min -23
_diffrn_reflns_limit_k_max 25
_diffrn_reflns_limit_k_min -25
_diffrn_reflns_limit_l_max 13
_diffrn_reflns_limit_l_min -13
_diffrn_reflns_number 65655
_diffrn_reflns_theta_full 26.37
_diffrn_reflns_theta_max 26.37
_diffrn_reflns_theta_min 2.15
_exptl_absorpt_coefficient_mu 1.491
_exptl_absorpt_correction_type empirical
_exptl_absorpt_process_details 'SADABS2.0 (Sheldrick 2000)'
_exptl_crystal_colour red
_exptl_crystal_density_diffrn 1.596
_exptl_crystal_density_method 'not measured'
_exptl_crystal_description block
_exptl_crystal_F_000 1984
_exptl_crystal_size_max 0.16
_exptl_crystal_size_mid 0.11
_exptl_crystal_size_min 0.10
_refine_diff_density_max 0.617
_refine_diff_density_min -0.374
_refine_diff_density_rms 0.072
_refine_ls_extinction_method none
_refine_ls_goodness_of_fit_ref 1.172
_refine_ls_hydrogen_treatment mixed
_refine_ls_matrix_type full
_refine_ls_number_parameters 477
_refine_ls_number_reflns 8389
_refine_ls_number_restraints 0
_refine_ls_restrained_S_all 1.172
_refine_ls_R_factor_all 0.0246
_refine_ls_R_factor_gt 0.0237
_refine_ls_shift/su_max 0.002
_refine_ls_shift/su_mean 0.000
_refine_ls_structure_factor_coef Fsqd
_refine_ls_weighting_details 'calc w=1/[\s^2^(Fo^2^)+(0.0257P)^2^+3.1156P] where P=(Fo^2^+2Fc^2^)/3'
_refine_ls_weighting_scheme calc
_refine_ls_wR_factor_gt 0.0572
_refine_ls_wR_factor_ref 0.0577
_reflns_number_gt 8194
_reflns_number_total 8389
_reflns_threshold_expression >2sigma(I)
_cod_data_source_file b300786n.txt
_cod_data_source_block tp8cb
_cod_original_sg_symbol_H-M P2(1)/c
_cod_database_code 7012746

loop_
_symmetry_equiv_pos_as_xyz
'x, y, z'
'-x, y+1/2, -z+1/2'
'-x, -y, -z'
'x, -y-1/2, z-1/2'

loop_
_atom_site_label
_atom_site_type_symbol
_atom_site_fract_x
_atom_site_fract_y
_atom_site_fract_z
_atom_site_U_iso_or_equiv
_atom_site_adp_type
_atom_site_occupancy
_atom_site_symmetry_multiplicity
_atom_site_calc_flag
_atom_site_refinement_flags
_atom_site_disorder_assembly
_atom_site_disorder_group
C1 C 0.13138(12) 0.48145(11) 0.27541(19) 0.0209(4) Uani 1 1 d . . .
C2 C 0.27341(12) 0.45476(11) 0.2301(2) 0.0238(4) Uani 1 1 d . . .
C3 C 0.27590(13) 0.44082(12) 0.6094(2) 0.0277(5) Uani 1 1 d . . .
C4 C 0.30019(16) 0.42488(16) 0.7458(2) 0.0427(7) Uani 1 1 d . . .
H4A H 0.3408 0.3935 0.7590 0.064 Uiso 1 1 calc R . .
H4B H 0.2601 0.4048 0.7749 0.064 Uiso 1 1 calc R . .
H4C H 0.3155 0.4660 0.7925 0.064 Uiso 1 1 calc R . .
C5 C 0.14306(13) 0.54634(12) -0.0756(2) 0.0270(5) Uani 1 1 d . . .
C6 C 0.11647(15) 0.56843(14) -0.2080(2) 0.0366(6) Uani 1 1 d . . .
H6A H 0.1444 0.6072 -0.2238 0.055 Uiso 1 1 calc R . .
H6B H 0.0652 0.5805 -0.2228 0.055 Uiso 1 1 calc R . .
H6C H 0.1224 0.5320 -0.2640 0.055 Uiso 1 1 calc R . .
C7 C 0.07586(12) 0.52826(11) 0.3072(2) 0.0224(4) Uani 1 1 d . . .
C8 C 0.07596(13) 0.54567(12) 0.4292(2) 0.0290(5) Uani 1 1 d . . .
H8 H 0.1133 0.5298 0.4955 0.035 Uiso 1 1 calc R . .
C9 C 0.02167(15) 0.58612(13) 0.4546(2) 0.0352(6) Uani 1 1 d . . .
H9 H 0.0224 0.5978 0.5382 0.042 Uiso 1 1 calc R . .
C10 C -0.03347(14) 0.60948(12) 0.3588(2) 0.0332(5) Uani 1 1 d . . .
H10 H -0.0705 0.6371 0.3765 0.040 Uiso 1 1 calc R . .
C11 C -0.03399(14) 0.59217(13) 0.2376(2) 0.0330(5) Uani 1 1 d . . .
H11 H -0.0713 0.6084 0.1715 0.040 Uiso 1 1 calc R . .
C12 C 0.01954(13) 0.55127(12) 0.2117(2) 0.0292(5) Uani 1 1 d . . .
H12 H 0.0179 0.5388 0.1281 0.035 Uiso 1 1 calc R . .
C13 C 0.10062(12) 0.41223(11) 0.2514(2) 0.0246(5) Uani 1 1 d . . .
C14 C 0.06821(14) 0.39091(13) 0.1314(3) 0.0361(6) Uani 1 1 d . . .
H14 H 0.0674 0.4194 0.0623 0.043 Uiso 1 1 calc R . .
C15 C 0.03701(16) 0.32782(16) 0.1127(3) 0.0512(8) Uani 1 1 d . . .
H15 H 0.0153 0.3132 0.0308 0.061 Uiso 1 1 calc R . .
C16 C 0.03761(16) 0.28655(14) 0.2125(4) 0.0555(9) Uani 1 1 d . . .
H16 H 0.0163 0.2435 0.1990 0.067 Uiso 1 1 calc R . .
C17 C 0.06881(16) 0.30711(14) 0.3320(4) 0.0503(8) Uani 1 1 d . . .
H17 H 0.0689 0.2785 0.4006 0.060 Uiso 1 1 calc R . .
C18 C 0.10008(14) 0.36986(13) 0.3512(3) 0.0368(6) Uani 1 1 d . . .
H18 H 0.1214 0.3842 0.4335 0.044 Uiso 1 1 calc R . .
C19 C 0.34822(12) 0.47764(12) 0.2240(2) 0.0266(5) Uani 1 1 d . . .
C20 C 0.36377(14) 0.49049(14) 0.1085(2) 0.0351(6) Uani 1 1 d . . .
H20 H 0.3273 0.4843 0.0345 0.042 Uiso 1 1 calc R . .
C21 C 0.43182(15) 0.51219(15) 0.1006(3) 0.0408(6) Uani 1 1 d . . .
H21 H 0.4411 0.5218 0.0216 0.049 Uiso 1 1 calc R . .
C22 C 0.48613(14) 0.51988(15) 0.2069(3) 0.0413(6) Uani 1 1 d . . .
H22 H 0.5328 0.5345 0.2013 0.050 Uiso 1 1 calc R . .
C23 C 0.47196(14) 0.50605(15) 0.3214(3) 0.0378(6) Uani 1 1 d . . .
H23 H 0.5092 0.5111 0.3947 0.045 Uiso 1 1 calc R . .
C24 C 0.40343(13) 0.48478(12) 0.3303(2) 0.0302(5) Uani 1 1 d . . .
H24 H 0.3945 0.4751 0.4096 0.036 Uiso 1 1 calc R . .
C25 C 0.25943(12) 0.38314(12) 0.1912(2) 0.0285(5) Uani 1 1 d . . .
C26 C 0.27734(16) 0.33200(13) 0.2779(3) 0.0411(6) Uani 1 1 d . . .
H26 H 0.2984 0.3424 0.3624 0.049 Uiso 1 1 calc R . .
C27 C 0.2647(2) 0.26577(15) 0.2421(3) 0.0565(9) Uani 1 1 d . . .
H27 H 0.2777 0.2312 0.3018 0.068 Uiso 1 1 calc R . .
C28 C 0.23334(19) 0.25030(17) 0.1197(4) 0.0609(10) Uani 1 1 d . . .
H28 H 0.2234 0.2052 0.0958 0.073 Uiso 1 1 calc R . .
C29 C 0.21641(16) 0.30001(17) 0.0326(3) 0.0533(8) Uani 1 1 d . . .
H29 H 0.1956 0.2890 -0.0517 0.064 Uiso 1 1 calc R . .
C30 C 0.22942(14) 0.36620(15) 0.0666(3) 0.0401(6) Uani 1 1 d . . .
H30 H 0.2180 0.4002 0.0054 0.048 Uiso 1 1 calc R . .
C31 C 0.15621(13) 0.67668(12) 0.2880(2) 0.0284(5) Uani 1 1 d . . .
H31 H 0.1153 0.6557 0.3171 0.034 Uiso 1 1 calc R . .
C32 C 0.17444(19) 0.74089(16) 0.3605(3) 0.0567(9) Uani 1 1 d . . .
H32A H 0.2140 0.7635 0.3338 0.085 Uiso 1 1 calc R . .
H32B H 0.1893 0.7308 0.4496 0.085 Uiso 1 1 calc R . .
H32C H 0.1318 0.7699 0.3450 0.085 Uiso 1 1 calc R . .
C33 C 0.1286(2) 0.69194(17) 0.1523(3) 0.0561(9) Uani 1 1 d . . .
H33A H 0.0858 0.7206 0.1412 0.084 Uiso 1 1 calc R . .
H33B H 0.1156 0.6503 0.1062 0.084 Uiso 1 1 calc R . .
H33C H 0.1662 0.7149 0.1209 0.084 Uiso 1 1 calc R . .
C34 C 0.32951(13) 0.64737(12) 0.2405(2) 0.0313(5) Uani 1 1 d . . .
H34 H 0.3710 0.6155 0.2571 0.038 Uiso 1 1 calc R . .
C35 C 0.30560(17) 0.65536(18) 0.1003(3) 0.0525(8) Uani 1 1 d . . .
H35A H 0.2699 0.6913 0.0806 0.079 Uiso 1 1 calc R . .
H35B H 0.2839 0.6136 0.0633 0.079 Uiso 1 1 calc R . .
H35C H 0.3475 0.6663 0.0666 0.079 Uiso 1 1 calc R . .
C36 C 0.35792(18) 0.71351(15) 0.3009(3) 0.0510(8) Uani 1 1 d . . .
H36A H 0.3957 0.7306 0.2620 0.076 Uiso 1 1 calc R . .
H36B H 0.3781 0.7066 0.3900 0.076 Uiso 1 1 calc R . .
H36C H 0.3182 0.7458 0.2895 0.076 Uiso 1 1 calc R . .
C37 C 0.29416(13) 0.63370(12) 0.5174(2) 0.0296(5) Uani 1 1 d . . .
H37 H 0.3025 0.6829 0.5160 0.036 Uiso 1 1 calc R . .
C38 C 0.36820(15) 0.60179(14) 0.5663(3) 0.0393(6) Uani 1 1 d . . .
H38A H 0.3904 0.6203 0.6483 0.059 Uiso 1 1 calc R . .
H38B H 0.3991 0.6111 0.5086 0.059 Uiso 1 1 calc R . .
H38C H 0.3625 0.5535 0.5734 0.059 Uiso 1 1 calc R . .
C39 C 0.24437(16) 0.62235(14) 0.6056(2) 0.0405(6) Uani 1 1 d . . .
H39A H 0.2357 0.5745 0.6121 0.061 Uiso 1 1 calc R . .
H39B H 0.1983 0.6452 0.5733 0.061 Uiso 1 1 calc R . .
H39C H 0.2671 0.6401 0.6880 0.061 Uiso 1 1 calc R . .
O1 O 0.21154(9) 0.45926(9) 0.56580(15) 0.0335(4) Uani 1 1 d . . .
O2 O 0.31943(9) 0.43819(9) 0.53899(15) 0.0316(4) Uani 1 1 d . . .
O3 O 0.10167(9) 0.54676(9) -0.00134(15) 0.0337(4) Uani 1 1 d . . .
O4 O 0.20740(10) 0.52747(11) -0.03605(16) 0.0411(5) Uani 1 1 d . . .
Rh1 Rh 0.232805(9) 0.474709(8) 0.378559(15) 0.02012(5) Uani 1 1 d . . .
Rh2 Rh 0.187839(9) 0.510153(9) 0.152900(15) 0.02122(5) Uani 1 1 d . . .
Sb Sb 0.245254(8) 0.604183(7) 0.323673(13) 0.02181(5) Uani 1 1 d . . .
C40 C 0.5137(2) 0.6996(2) 1.0808(4) 0.0790(12) Uani 1 1 d . . .
H40 H 0.4905 0.6743 1.1330 0.095 Uiso 1 1 calc R . .
C41 C 0.5445(2) 0.6681(2) 0.9980(4) 0.0767(11) Uani 1 1 d . . .
H41 H 0.5430 0.6208 0.9923 0.092 Uiso 1 1 calc R . .
C42 C 0.5779(2) 0.7044(3) 0.9220(4) 0.0840(13) Uani 1 1 d . . .
H42 H 0.5992 0.6826 0.8631 0.101 Uiso 1 1 calc R . .
C43 C 0.5800(2) 0.7731(3) 0.9325(5) 0.0870(15) Uani 1 1 d . . .
H43 H 0.6035 0.7991 0.8816 0.104 Uiso 1 1 calc R . .
C44 C 0.5479(2) 0.8035(2) 1.0171(5) 0.0797(13) Uani 1 1 d . . .
H44 H 0.5483 0.8507 1.0242 0.096 Uiso 1 1 calc R . .
C45 C 0.5156(2) 0.7660(2) 1.0903(4) 0.0771(12) Uani 1 1 d . . .
H45 H 0.4938 0.7872 1.1494 0.093 Uiso 1 1 calc R . .

loop_
_atom_site_aniso_label
_atom_site_aniso_U_11
_atom_site_aniso_U_22
_atom_site_aniso_U_33
_atom_site_aniso_U_23
_atom_site_aniso_U_13
_atom_site_aniso_U_12
C1 0.0199(10) 0.0247(11) 0.0184(10) 0.0004(8) 0.0051(8) -0.0018(8)
C2 0.0233(11) 0.0267(11) 0.0214(10) -0.0030(9) 0.0054(8) 0.0010(9)
C3 0.0330(13) 0.0235(11) 0.0245(11) 0.0023(9) 0.0019(10) -0.0039(10)
C4 0.0471(16) 0.0526(17) 0.0260(13) 0.0095(12) 0.0032(11) 0.0013(14)
C5 0.0321(13) 0.0260(12) 0.0220(10) -0.0009(9) 0.0044(9) -0.0045(10)
C6 0.0374(14) 0.0482(16) 0.0233(12) 0.0072(11) 0.0049(10) -0.0030(12)
C7 0.0220(11) 0.0210(11) 0.0259(11) 0.0002(8) 0.0089(9) -0.0041(8)
C8 0.0296(12) 0.0322(13) 0.0260(11) 0.0048(9) 0.0083(10) 0.0034(10)
C9 0.0447(15) 0.0362(14) 0.0289(12) 0.0000(10) 0.0168(11) 0.0066(12)
C10 0.0336(13) 0.0283(13) 0.0421(14) 0.0028(10) 0.0175(11) 0.0058(10)
C11 0.0291(13) 0.0352(13) 0.0339(13) 0.0031(10) 0.0053(10) 0.0063(10)
C12 0.0252(12) 0.0338(13) 0.0285(11) -0.0032(10) 0.0057(9) 0.0016(10)
C13 0.0176(10) 0.0231(11) 0.0338(12) -0.0013(9) 0.0075(9) 0.0010(9)
C14 0.0314(13) 0.0377(14) 0.0398(14) -0.0102(11) 0.0094(11) -0.0048(11)
C15 0.0398(16) 0.0452(18) 0.070(2) -0.0317(16) 0.0150(15) -0.0112(13)
C16 0.0383(16) 0.0230(14) 0.111(3) -0.0113(16) 0.0295(18) -0.0055(12)
C17 0.0367(16) 0.0302(15) 0.086(2) 0.0166(15) 0.0181(16) -0.0009(12)
C18 0.0293(13) 0.0332(14) 0.0473(15) 0.0102(11) 0.0077(11) -0.0012(11)
C19 0.0232(11) 0.0273(12) 0.0304(12) -0.0043(9) 0.0080(9) 0.0018(9)
C20 0.0276(13) 0.0513(16) 0.0284(12) -0.0033(11) 0.0104(10) 0.0011(11)
C21 0.0340(14) 0.0557(18) 0.0372(14) 0.0021(12) 0.0174(12) 0.0008(12)
C22 0.0244(13) 0.0529(17) 0.0491(16) 0.0030(13) 0.0136(12) -0.0033(12)
C23 0.0229(12) 0.0495(16) 0.0388(14) 0.0010(12) 0.0027(11) -0.0009(11)
C24 0.0268(12) 0.0345(13) 0.0301(12) 0.0017(10) 0.0081(10) -0.0004(10)
C25 0.0227(11) 0.0298(12) 0.0352(12) -0.0079(10) 0.0109(10) -0.0005(9)
C26 0.0547(18) 0.0316(14) 0.0433(15) -0.0053(11) 0.0238(13) -0.0002(12)
C27 0.080(2) 0.0282(15) 0.074(2) -0.0041(14) 0.0421(19) 0.0009(15)
C28 0.060(2) 0.0376(18) 0.096(3) -0.0305(18) 0.039(2) -0.0136(15)
C29 0.0381(16) 0.055(2) 0.068(2) -0.0358(17) 0.0144(15) -0.0053(14)
C30 0.0321(14) 0.0449(16) 0.0422(15) -0.0162(12) 0.0066(11) 0.0020(12)
C31 0.0273(12) 0.0233(11) 0.0354(12) 0.0013(9) 0.0087(10) 0.0029(9)
C32 0.057(2) 0.0440(18) 0.0600(19) -0.0208(15) -0.0053(16) 0.0200(15)
C33 0.076(2) 0.0498(18) 0.0355(15) -0.0007(13) -0.0006(15) 0.0337(17)
C34 0.0283(12) 0.0285(12) 0.0388(13) 0.0071(10) 0.0111(10) -0.0008(10)
C35 0.0480(18) 0.067(2) 0.0452(16) 0.0148(15) 0.0168(14) -0.0118(16)
C36 0.0547(19) 0.0394(16) 0.065(2) -0.0004(14) 0.0268(16) -0.0172(14)
C37 0.0340(13) 0.0241(12) 0.0283(11) -0.0039(9) 0.0021(10) -0.0045(10)
C38 0.0365(15) 0.0370(15) 0.0379(14) -0.0020(11) -0.0046(11) -0.0041(11)
C39 0.0518(17) 0.0405(15) 0.0299(13) -0.0069(11) 0.0104(12) -0.0089(13)
O1 0.0299(9) 0.0478(11) 0.0227(8) 0.0035(7) 0.0060(7) 0.0016(8)
O2 0.0320(9) 0.0357(9) 0.0267(8) 0.0047(7) 0.0060(7) 0.0048(7)
O3 0.0283(9) 0.0476(11) 0.0252(8) 0.0065(7) 0.0063(7) 0.0049(8)
O4 0.0315(10) 0.0676(14) 0.0254(9) 0.0083(8) 0.0091(7) 0.0079(9)
Rh1 0.02015(9) 0.02183(9) 0.01816(8) -0.00032(6) 0.00400(6) 0.00019(6)
Rh2 0.02112(9) 0.02489(9) 0.01778(8) -0.00006(6) 0.00477(7) -0.00113(7)
Sb 0.02225(8) 0.02066(8) 0.02259(8) 0.00030(5) 0.00535(6) -0.00121(5)
C40 0.061(2) 0.086(3) 0.098(3) 0.028(3) 0.036(2) 0.016(2)
C41 0.080(3) 0.055(2) 0.096(3) -0.002(2) 0.022(2) 0.003(2)
C42 0.078(3) 0.109(4) 0.072(3) -0.001(3) 0.032(2) 0.031(3)
C43 0.050(2) 0.108(4) 0.106(4) 0.049(3) 0.024(2) -0.004(2)
C44 0.056(2) 0.052(2) 0.116(4) -0.005(2) -0.010(2) 0.0029(19)
C45 0.070(3) 0.091(3) 0.070(3) -0.002(2) 0.016(2) 0.029(2)

loop_
_atom_type_symbol
_atom_type_description
_atom_type_scat_dispersion_real
_atom_type_scat_dispersion_imag
_atom_type_scat_source
C C 0.0033 0.0016 'International Tables Vol C Tables 4.2.6.8 and 6.1.1.4'
H H 0.0000 0.0000 'International Tables Vol C Tables 4.2.6.8 and 6.1.1.4'
O O 0.0106 0.0060 'International Tables Vol C Tables 4.2.6.8 and 6.1.1.4'
Rh Rh -1.1178 0.9187 'International Tables Vol C Tables 4.2.6.8 and 6.1.1.4'
Sb Sb -0.5866 1.5461 'International Tables Vol C Tables 4.2.6.8 and 6.1.1.4'

loop_
_geom_angle_atom_site_label_1
_geom_angle_atom_site_label_2
_geom_angle_atom_site_label_3
_geom_angle
_geom_angle_site_symmetry_1
_geom_angle_site_symmetry_3
_geom_angle_publ_flag
C13 C1 C7 110.46(18) . . ?
C13 C1 Rh2 113.20(14) . . ?
C7 C1 Rh2 119.44(15) . . ?
C13 C1 Rh1 108.74(15) . . ?
C7 C1 Rh1 122.75(15) . . ?
Rh2 C1 Rh1 78.89(8) . . ?
C25 C2 C19 112.52(18) . . ?
C25 C2 Rh2 109.71(15) . . ?
C19 C2 Rh2 119.72(16) . . ?
C25 C2 Rh1 110.35(15) . . ?
C19 C2 Rh1 121.30(15) . . ?
Rh2 C2 Rh1 78.94(8) . . ?
O2 C3 O1 119.6(2) . . ?
O2 C3 C4 121.0(2) . . ?
O1 C3 C4 119.3(2) . . ?
O2 C3 Rh1 60.40(12) . . ?
O1 C3 Rh1 59.21(11) . . ?
C4 C3 Rh1 176.88(19) . . ?
O4 C5 O3 118.6(2) . . ?
O4 C5 C6 120.6(2) . . ?
O3 C5 C6 120.8(2) . . ?
O4 C5 Rh2 60.02(12) . . ?
O3 C5 Rh2 58.61(12) . . ?
C6 C5 Rh2 179.1(2) . . ?
C8 C7 C12 118.5(2) . . ?
C8 C7 C1 122.4(2) . . ?
C12 C7 C1 118.95(19) . . ?
C7 C8 C9 120.4(2) . . ?
C10 C9 C8 120.5(2) . . ?
C11 C10 C9 119.3(2) . . ?
C10 C11 C12 120.5(2) . . ?
C11 C12 C7 120.7(2) . . ?
C14 C13 C18 118.9(2) . . ?
C14 C13 C1 121.3(2) . . ?
C18 C13 C1 119.7(2) . . ?
C15 C14 C13 119.9(3) . . ?
C16 C15 C14 120.2(3) . . ?
C15 C16 C17 120.6(3) . . ?
C16 C17 C18 119.5(3) . . ?
C17 C18 C13 120.8(3) . . ?
C24 C19 C20 118.3(2) . . ?
C24 C19 C2 121.9(2) . . ?
C20 C19 C2 119.7(2) . . ?
C21 C20 C19 120.8(2) . . ?
C22 C21 C20 120.5(2) . . ?
C23 C22 C21 119.3(2) . . ?
C22 C23 C24 120.6(2) . . ?
C19 C24 C23 120.4(2) . . ?
C26 C25 C30 118.4(2) . . ?
C26 C25 C2 120.5(2) . . ?
C30 C25 C2 121.1(2) . . ?
C25 C26 C27 120.6(3) . . ?
C28 C27 C26 120.0(3) . . ?
C29 C28 C27 120.1(3) . . ?
C28 C29 C30 120.6(3) . . ?
C29 C30 C25 120.2(3) . . ?
C33 C31 C32 109.8(2) . . ?
C33 C31 Sb 113.05(17) . . ?
C32 C31 Sb 113.29(18) . . ?
C35 C34 C36 110.3(2) . . ?
C35 C34 Sb 113.08(17) . . ?
C36 C34 Sb 112.22(18) . . ?
C39 C37 C38 111.7(2) . . ?
C39 C37 Sb 113.24(16) . . ?
C38 C37 Sb 112.21(16) . . ?
C3 O1 Rh1 91.53(14) . . ?
C3 O2 Rh1 90.37(14) . . ?
C5 O3 Rh2 92.08(14) . . ?
C5 O4 Rh2 90.71(14) . . ?
C1 Rh1 C2 92.88(9) . . ?
C1 Rh1 O1 100.40(7) . . ?
C2 Rh1 O1 157.04(8) . . ?
C1 Rh1 O2 154.74(7) . . ?
C2 Rh1 O2 103.25(8) . . ?
O1 Rh1 O2 58.48(6) . . ?
C1 Rh1 Rh2 50.41(6) . . ?
C2 Rh1 Rh2 50.26(6) . . ?
O1 Rh1 Rh2 149.36(5) . . ?
O2 Rh1 Rh2 152.15(4) . . ?
C1 Rh1 C3 128.53(8) . . ?
C2 Rh1 C3 131.28(9) . . ?
O1 Rh1 C3 29.26(7) . . ?
O2 Rh1 C3 29.22(7) . . ?
Rh2 Rh1 C3 178.45(6) . . ?
C1 Rh1 Sb 85.98(6) . . ?
C2 Rh1 Sb 86.44(7) . . ?
O1 Rh1 Sb 112.92(5) . . ?
O2 Rh1 Sb 113.96(5) . . ?
Rh2 Rh1 Sb 62.368(6) . . ?
C3 Rh1 Sb 116.89(5) . . ?
C2 Rh2 C1 93.61(9) . . ?
C2 Rh2 O3 155.03(8) . . ?
C1 Rh2 O3 101.55(8) . . ?
C2 Rh2 O4 101.02(8) . . ?
C1 Rh2 O4 155.68(8) . . ?
O3 Rh2 O4 58.57(6) . . ?
C2 Rh2 Rh1 50.80(6) . . ?
C1 Rh2 Rh1 50.70(6) . . ?
O3 Rh2 Rh1 150.97(4) . . ?
O4 Rh2 Rh1 150.46(5) . . ?
C2 Rh2 C5 129.00(8) . . ?
C1 Rh2 C5 129.63(8) . . ?
O3 Rh2 C5 29.30(7) . . ?
O4 Rh2 C5 29.26(7) . . ?
Rh1 Rh2 C5 179.66(6) . . ?
C2 Rh2 Sb 86.13(6) . . ?
C1 Rh2 Sb 85.54(6) . . ?
O3 Rh2 Sb 114.50(5) . . ?
O4 Rh2 Sb 114.53(6) . . ?
Rh1 Rh2 Sb 61.478(7) . . ?
C5 Rh2 Sb 118.32(5) . . ?
C31 Sb C34 105.66(9) . . ?
C31 Sb C37 97.52(9) . . ?
C34 Sb C37 96.59(9) . . ?
C31 Sb Rh1 125.10(6) . . ?
C34 Sb Rh1 125.78(7) . . ?
C37 Sb Rh1 94.57(6) . . ?
C31 Sb Rh2 99.55(6) . . ?
C34 Sb Rh2 101.44(7) . . ?
C37 Sb Rh2 150.72(6) . . ?
Rh1 Sb Rh2 56.154(6) . . ?
C45 C40 C41 120.8(4) . . ?
C40 C41 C42 119.9(4) . . ?
C41 C42 C43 119.1(4) . . ?
C44 C43 C42 119.4(4) . . ?
C45 C44 C43 119.8(4) . . ?
C40 C45 C44 121.0(4) . . ?

loop_
_geom_bond_atom_site_label_1
_geom_bond_atom_site_label_2
_geom_bond_distance
_geom_bond_site_symmetry_2
_geom_bond_publ_flag
C1 C13 1.507(3) . ?
C1 C7 1.514(3) . ?
C1 Rh2 1.997(2) . ?
C1 Rh1 2.005(2) . ?
C2 C25 1.506(3) . ?
C2 C19 1.511(3) . ?
C2 Rh2 1.992(2) . ?
C2 Rh1 2.008(2) . ?
C3 O2 1.261(3) . ?
C3 O1 1.263(3) . ?
C3 C4 1.506(3) . ?
C3 Rh1 2.582(2) . ?
C5 O4 1.259(3) . ?
C5 O3 1.261(3) . ?
C5 C6 1.500(3) . ?
C5 Rh2 2.575(2) . ?
C7 C8 1.392(3) . ?
C7 C12 1.397(3) . ?
C8 C9 1.392(3) . ?
C9 C10 1.388(4) . ?
C10 C11 1.382(4) . ?
C11 C12 1.388(3) . ?
C13 C14 1.394(3) . ?
C13 C18 1.395(3) . ?
C14 C15 1.393(4) . ?
C15 C16 1.377(5) . ?
C16 C17 1.379(5) . ?
C17 C18 1.388(4) . ?
C19 C24 1.390(3) . ?
C19 C20 1.399(3) . ?
C20 C21 1.387(4) . ?
C21 C22 1.381(4) . ?
C22 C23 1.381(4) . ?
C23 C24 1.396(4) . ?
C25 C26 1.391(4) . ?
C25 C30 1.404(3) . ?
C26 C27 1.391(4) . ?
C27 C28 1.381(5) . ?
C28 C29 1.371(5) . ?
C29 C30 1.386(4) . ?
C31 C33 1.501(4) . ?
C31 C32 1.514(4) . ?
C31 Sb 2.198(2) . ?
C34 C35 1.519(4) . ?
C34 C36 1.527(4) . ?
C34 Sb 2.200(2) . ?
C37 C39 1.524(4) . ?
C37 C38 1.527(4) . ?
C37 Sb 2.208(2) . ?
O1 Rh1 2.2192(16) . ?
O2 Rh1 2.2455(16) . ?
O3 Rh2 2.1994(17) . ?
O4 Rh2 2.2305(17) . ?
Rh1 Rh2 2.5429(3) . ?
Rh1 Sb 2.6902(2) . ?
Rh2 Sb 2.7126(2) . ?
C40 C45 1.336(6) . ?
C40 C41 1.352(6) . ?
C41 C42 1.373(6) . ?
C42 C43 1.384(7) . ?
C43 C44 1.372(7) . ?
C44 C45 1.351(6) . ?

loop_
_geom_torsion_atom_site_label_1
_geom_torsion_atom_site_label_2
_geom_torsion_atom_site_label_3
_geom_torsion_atom_site_label_4
_geom_torsion
_geom_torsion_site_symmetry_1
_geom_torsion_site_symmetry_2
_geom_torsion_site_symmetry_3
_geom_torsion_site_symmetry_4
_geom_torsion_publ_flag
C13 C1 C7 C8 99.4(2) . . . . ?
Rh2 C1 C7 C8 -126.7(2) . . . . ?
Rh1 C1 C7 C8 -31.0(3) . . . . ?
C13 C1 C7 C12 -76.1(3) . . . . ?
Rh2 C1 C7 C12 57.8(3) . . . . ?
Rh1 C1 C7 C12 153.50(17) . . . . ?
C12 C7 C8 C9 -1.1(4) . . . . ?
C1 C7 C8 C9 -176.6(2) . . . . ?
C7 C8 C9 C10 0.2(4) . . . . ?
C8 C9 C10 C11 0.0(4) . . . . ?
C9 C10 C11 C12 0.7(4) . . . . ?
C10 C11 C12 C7 -1.6(4) . . . . ?
C8 C7 C12 C11 1.8(4) . . . . ?
C1 C7 C12 C11 177.5(2) . . . . ?
C7 C1 C13 C14 93.6(2) . . . . ?
Rh2 C1 C13 C14 -43.3(3) . . . . ?
Rh1 C1 C13 C14 -129.0(2) . . . . ?
C7 C1 C13 C18 -82.1(3) . . . . ?
Rh2 C1 C13 C18 140.96(19) . . . . ?
Rh1 C1 C13 C18 55.3(2) . . . . ?
C18 C13 C14 C15 -1.0(4) . . . . ?
C1 C13 C14 C15 -176.8(2) . . . . ?
C13 C14 C15 C16 0.5(4) . . . . ?
C14 C15 C16 C17 0.2(5) . . . . ?
C15 C16 C17 C18 -0.3(5) . . . . ?
C16 C17 C18 C13 -0.3(4) . . . . ?
C14 C13 C18 C17 0.9(4) . . . . ?
C1 C13 C18 C17 176.7(2) . . . . ?
C25 C2 C19 C24 -103.7(3) . . . . ?
Rh2 C2 C19 C24 125.2(2) . . . . ?
Rh1 C2 C19 C24 30.1(3) . . . . ?
C25 C2 C19 C20 74.5(3) . . . . ?
Rh2 C2 C19 C20 -56.6(3) . . . . ?
Rh1 C2 C19 C20 -151.7(2) . . . . ?
C24 C19 C20 C21 -2.4(4) . . . . ?
C2 C19 C20 C21 179.3(2) . . . . ?
C19 C20 C21 C22 1.7(4) . . . . ?
C20 C21 C22 C23 -0.3(5) . . . . ?
C21 C22 C23 C24 -0.3(4) . . . . ?
C20 C19 C24 C23 1.7(4) . . . . ?
C2 C19 C24 C23 -180.0(2) . . . . ?
C22 C23 C24 C19 -0.4(4) . . . . ?
C19 C2 C25 C26 88.3(3) . . . . ?
Rh2 C2 C25 C26 -135.7(2) . . . . ?
Rh1 C2 C25 C26 -50.6(3) . . . . ?
C19 C2 C25 C30 -90.4(3) . . . . ?
Rh2 C2 C25 C30 45.5(3) . . . . ?
Rh1 C2 C25 C30 130.7(2) . . . . ?
C30 C25 C26 C27 -0.9(4) . . . . ?
C2 C25 C26 C27 -179.8(3) . . . . ?
C25 C26 C27 C28 -0.8(5) . . . . ?
C26 C27 C28 C29 1.9(5) . . . . ?
C27 C28 C29 C30 -1.1(5) . . . . ?
C28 C29 C30 C25 -0.7(4) . . . . ?
C26 C25 C30 C29 1.7(4) . . . . ?
C2 C25 C30 C29 -179.5(2) . . . . ?
O2 C3 O1 Rh1 -0.8(2) . . . . ?
C4 C3 O1 Rh1 176.8(2) . . . . ?
O1 C3 O2 Rh1 0.8(2) . . . . ?
C4 C3 O2 Rh1 -176.8(2) . . . . ?
O4 C5 O3 Rh2 0.3(2) . . . . ?
C6 C5 O3 Rh2 -179.2(2) . . . . ?
O3 C5 O4 Rh2 -0.3(2) . . . . ?
C6 C5 O4 Rh2 179.2(2) . . . . ?
C13 C1 Rh1 C2 81.67(15) . . . . ?
C7 C1 Rh1 C2 -147.25(17) . . . . ?
Rh2 C1 Rh1 C2 -29.27(9) . . . . ?
C13 C1 Rh1 O1 -79.52(15) . . . . ?
C7 C1 Rh1 O1 51.55(18) . . . . ?
Rh2 C1 Rh1 O1 169.54(6) . . . . ?
C13 C1 Rh1 O2 -48.5(3) . . . . ?
C7 C1 Rh1 O2 82.6(2) . . . . ?
Rh2 C1 Rh1 O2 -159.39(13) . . . . ?
C13 C1 Rh1 Rh2 110.94(16) . . . . ?
C7 C1 Rh1 Rh2 -117.99(19) . . . . ?
C13 C1 Rh1 C3 -70.52(17) . . . . ?
C7 C1 Rh1 C3 60.6(2) . . . . ?
Rh2 C1 Rh1 C3 178.54(7) . . . . ?
C13 C1 Rh1 Sb 167.89(14) . . . . ?
C7 C1 Rh1 Sb -61.03(16) . . . . ?
Rh2 C1 Rh1 Sb 56.96(5) . . . . ?
C25 C2 Rh1 C1 -77.76(17) . . . . ?
C19 C2 Rh1 C1 147.53(18) . . . . ?
Rh2 C2 Rh1 C1 29.34(8) . . . . ?
C25 C2 Rh1 O1 47.9(3) . . . . ?
C19 C2 Rh1 O1 -86.9(3) . . . . ?
Rh2 C2 Rh1 O1 154.95(16) . . . . ?
C25 C2 Rh1 O2 82.65(16) . . . . ?
C19 C2 Rh1 O2 -52.06(19) . . . . ?
Rh2 C2 Rh1 O2 -170.25(6) . . . . ?
C25 C2 Rh1 Rh2 -107.10(17) . . . . ?
C19 C2 Rh1 Rh2 118.2(2) . . . . ?
C25 C2 Rh1 C3 73.19(19) . . . . ?
C19 C2 Rh1 C3 -61.5(2) . . . . ?
Rh2 C2 Rh1 C3 -179.72(7) . . . . ?
C25 C2 Rh1 Sb -163.55(16) . . . . ?
C19 C2 Rh1 Sb 61.73(17) . . . . ?
Rh2 C2 Rh1 Sb -56.46(5) . . . . ?
C3 O1 Rh1 C1 165.50(15) . . . . ?
C3 O1 Rh1 C2 41.1(3) . . . . ?
C3 O1 Rh1 O2 0.47(13) . . . . ?
C3 O1 Rh1 Rh2 -178.57(11) . . . . ?
C3 O1 Rh1 Sb -104.48(14) . . . . ?
C3 O2 Rh1 C1 -37.0(2) . . . . ?
C3 O2 Rh1 C2 -165.33(14) . . . . ?
C3 O2 Rh1 O1 -0.47(13) . . . . ?
C3 O2 Rh1 Rh2 178.48(11) . . . . ?
C3 O2 Rh1 Sb 102.67(13) . . . . ?
O2 C3 Rh1 C1 160.83(14) . . . . ?
O1 C3 Rh1 C1 -18.35(18) . . . . ?
C4 C3 Rh1 C1 -81(3) . . . . ?
O2 C3 Rh1 C2 19.15(19) . . . . ?
O1 C3 Rh1 C2 -160.03(14) . . . . ?
C4 C3 Rh1 C2 137(3) . . . . ?
O2 C3 Rh1 O1 179.2(2) . . . . ?
C4 C3 Rh1 O1 -63(3) . . . . ?
O1 C3 Rh1 O2 -179.2(2) . . . . ?
C4 C3 Rh1 O2 118(3) . . . . ?
O2 C3 Rh1 Rh2 -152.8(19) . . . . ?
O1 C3 Rh1 Rh2 28(2) . . . . ?
C4 C3 Rh1 Rh2 -35(5) . . . . ?
O2 C3 Rh1 Sb -91.50(14) . . . . ?
O1 C3 Rh1 Sb 89.32(14) . . . . ?
C4 C3 Rh1 Sb 26(3) . . . . ?
C25 C2 Rh2 C1 78.35(16) . . . . ?
C19 C2 Rh2 C1 -149.36(17) . . . . ?
Rh1 C2 Rh2 C1 -29.50(8) . . . . ?
C25 C2 Rh2 O3 -49.3(3) . . . . ?
C19 C2 Rh2 O3 83.0(3) . . . . ?
Rh1 C2 Rh2 O3 -157.15(15) . . . . ?
C25 C2 Rh2 O4 -82.12(16) . . . . ?
C19 C2 Rh2 O4 50.17(18) . . . . ?
Rh1 C2 Rh2 O4 170.03(7) . . . . ?
C25 C2 Rh2 Rh1 107.84(17) . . . . ?
C19 C2 Rh2 Rh1 -119.87(19) . . . . ?
C25 C2 Rh2 C5 -72.52(18) . . . . ?
C19 C2 Rh2 C5 59.8(2) . . . . ?
Rh1 C2 Rh2 C5 179.64(7) . . . . ?
C25 C2 Rh2 Sb 163.62(15) . . . . ?
C19 C2 Rh2 Sb -64.09(16) . . . . ?
Rh1 C2 Rh2 Sb 55.78(5) . . . . ?
C13 C1 Rh2 C2 -76.25(16) . . . . ?
C7 C1 Rh2 C2 151.02(17) . . . . ?
Rh1 C1 Rh2 C2 29.54(8) . . . . ?
C13 C1 Rh2 O3 83.81(16) . . . . ?
C7 C1 Rh2 O3 -48.92(17) . . . . ?
Rh1 C1 Rh2 O3 -170.40(6) . . . . ?
C13 C1 Rh2 O4 50.9(3) . . . . ?
C7 C1 Rh2 O4 -81.8(3) . . . . ?
Rh1 C1 Rh2 O4 156.73(16) . . . . ?
C13 C1 Rh2 Rh1 -105.79(17) . . . . ?
C7 C1 Rh2 Rh1 121.48(19) . . . . ?
C13 C1 Rh2 C5 74.33(18) . . . . ?
C7 C1 Rh2 C5 -58.4(2) . . . . ?
Rh1 C1 Rh2 C5 -179.88(7) . . . . ?
C13 C1 Rh2 Sb -162.08(15) . . . . ?
C7 C1 Rh2 Sb 65.20(16) . . . . ?
Rh1 C1 Rh2 Sb -56.29(5) . . . . ?
C5 O3 Rh2 C2 -38.7(3) . . . . ?
C5 O3 Rh2 C1 -164.99(15) . . . . ?
C5 O3 Rh2 O4 -0.17(14) . . . . ?
C5 O3 Rh2 Rh1 179.59(11) . . . . ?
C5 O3 Rh2 Sb 104.67(14) . . . . ?
C5 O4 Rh2 C2 164.62(15) . . . . ?
C5 O4 Rh2 C1 38.7(3) . . . . ?
C5 O4 Rh2 O3 0.17(14) . . . . ?
C5 O4 Rh2 Rh1 -179.60(11) . . . . ?
C5 O4 Rh2 Sb -104.62(14) . . . . ?
C1 Rh1 Rh2 C2 -140.58(12) . . . . ?
O1 Rh1 Rh2 C2 -161.09(13) . . . . ?
O2 Rh1 Rh2 C2 20.67(13) . . . . ?
C3 Rh1 Rh2 C2 172(2) . . . . ?
Sb Rh1 Rh2 C2 110.13(8) . . . . ?
C2 Rh1 Rh2 C1 140.58(12) . . . . ?
O1 Rh1 Rh2 C1 -20.51(13) . . . . ?
O2 Rh1 Rh2 C1 161.25(13) . . . . ?
C3 Rh1 Rh2 C1 -47(2) . . . . ?
Sb Rh1 Rh2 C1 -109.29(8) . . . . ?
C1 Rh1 Rh2 O3 19.67(13) . . . . ?
C2 Rh1 Rh2 O3 160.25(13) . . . . ?
O1 Rh1 Rh2 O3 -0.84(14) . . . . ?
O2 Rh1 Rh2 O3 -179.08(14) . . . . ?
C3 Rh1 Rh2 O3 -28(2) . . . . ?
Sb Rh1 Rh2 O3 -89.62(10) . . . . ?
C1 Rh1 Rh2 O4 -160.73(14) . . . . ?
C2 Rh1 Rh2 O4 -20.15(14) . . . . ?
O1 Rh1 Rh2 O4 178.76(14) . . . . ?
O2 Rh1 Rh2 O4 0.51(15) . . . . ?
C3 Rh1 Rh2 O4 152(2) . . . . ?
Sb Rh1 Rh2 O4 89.97(11) . . . . ?
C1 Rh1 Rh2 C5 164(100) . . . . ?
C2 Rh1 Rh2 C5 -55(10) . . . . ?
O1 Rh1 Rh2 C5 144(16) . . . . ?
O2 Rh1 Rh2 C5 -35(10) . . . . ?
C3 Rh1 Rh2 C5 117(10) . . . . ?
Sb Rh1 Rh2 C5 55(10) . . . . ?
C1 Rh1 Rh2 Sb 109.29(8) . . . . ?
C2 Rh1 Rh2 Sb -110.13(8) . . . . ?
O1 Rh1 Rh2 Sb 88.78(10) . . . . ?
O2 Rh1 Rh2 Sb -89.46(10) . . . . ?
C3 Rh1 Rh2 Sb 62(2) . . . . ?
O4 C5 Rh2 C2 -19.57(19) . . . . ?
O3 C5 Rh2 C2 160.12(14) . . . . ?
C6 C5 Rh2 C2 -150(13) . . . . ?
O4 C5 Rh2 C1 -160.46(15) . . . . ?
O3 C5 Rh2 C1 19.24(19) . . . . ?
C6 C5 Rh2 C1 69(13) . . . . ?
O4 C5 Rh2 O3 -179.7(2) . . . . ?
C6 C5 Rh2 O3 49(13) . . . . ?
O3 C5 Rh2 O4 179.7(2) . . . . ?
C6 C5 Rh2 O4 -131(13) . . . . ?
O4 C5 Rh2 Rh1 35(10) . . . . ?
O3 C5 Rh2 Rh1 -145(16) . . . . ?
C6 C5 Rh2 Rh1 -95(17) . . . . ?
O4 C5 Rh2 Sb 90.17(15) . . . . ?
O3 C5 Rh2 Sb -90.13(14) . . . . ?
C6 C5 Rh2 Sb -41(13) . . . . ?
C33 C31 Sb C34 57.0(2) . . . . ?
C32 C31 Sb C34 -68.7(2) . . . . ?
C33 C31 Sb C37 156.1(2) . . . . ?
C32 C31 Sb C37 30.3(2) . . . . ?
C33 C31 Sb Rh1 -102.9(2) . . . . ?
C32 C31 Sb Rh1 131.3(2) . . . . ?
C33 C31 Sb Rh2 -47.8(2) . . . . ?
C32 C31 Sb Rh2 -173.6(2) . . . . ?
C35 C34 Sb C31 -63.5(2) . . . . ?
C36 C34 Sb C31 62.0(2) . . . . ?
C35 C34 Sb C37 -163.2(2) . . . . ?
C36 C34 Sb C37 -37.8(2) . . . . ?
C35 C34 Sb Rh1 96.3(2) . . . . ?
C36 C34 Sb Rh1 -138.25(18) . . . . ?
C35 C34 Sb Rh2 39.9(2) . . . . ?
C36 C34 Sb Rh2 165.43(19) . . . . ?
C39 C37 Sb C31 63.60(19) . . . . ?
C38 C37 Sb C31 -168.85(18) . . . . ?
C39 C37 Sb C34 170.42(19) . . . . ?
C38 C37 Sb C34 -62.03(19) . . . . ?
C39 C37 Sb Rh1 -62.73(18) . . . . ?
C38 C37 Sb Rh1 64.82(17) . . . . ?
C39 C37 Sb Rh2 -61.7(2) . . . . ?
C38 C37 Sb Rh2 65.9(2) . . . . ?
C1 Rh1 Sb C31 30.05(10) . . . . ?
C2 Rh1 Sb C31 123.19(10) . . . . ?
O1 Rh1 Sb C31 -69.56(9) . . . . ?
O2 Rh1 Sb C31 -133.88(9) . . . . ?
Rh2 Rh1 Sb C31 76.86(8) . . . . ?
C3 Rh1 Sb C31 -101.60(10) . . . . ?
C1 Rh1 Sb C34 -125.92(10) . . . . ?
C2 Rh1 Sb C34 -32.78(10) . . . . ?
O1 Rh1 Sb C34 134.47(10) . . . . ?
O2 Rh1 Sb C34 70.14(9) . . . . ?
Rh2 Rh1 Sb C34 -79.11(8) . . . . ?
C3 Rh1 Sb C34 102.43(10) . . . . ?
C1 Rh1 Sb C37 132.57(9) . . . . ?
C2 Rh1 Sb C37 -134.29(9) . . . . ?
O1 Rh1 Sb C37 32.96(8) . . . . ?
O2 Rh1 Sb C37 -31.37(8) . . . . ?
Rh2 Rh1 Sb C37 179.38(7) . . . . ?
C3 Rh1 Sb C37 0.92(9) . . . . ?
C1 Rh1 Sb Rh2 -46.81(6) . . . . ?
C2 Rh1 Sb Rh2 46.33(6) . . . . ?
O1 Rh1 Sb Rh2 -146.42(5) . . . . ?
O2 Rh1 Sb Rh2 149.26(5) . . . . ?
C3 Rh1 Sb Rh2 -178.46(6) . . . . ?
C2 Rh2 Sb C31 -172.94(9) . . . . ?
C1 Rh2 Sb C31 -79.01(9) . . . . ?
O3 Rh2 Sb C31 21.67(8) . . . . ?
O4 Rh2 Sb C31 86.71(8) . . . . ?
Rh1 Rh2 Sb C31 -126.11(6) . . . . ?
C5 Rh2 Sb C31 54.21(9) . . . . ?
C2 Rh2 Sb C34 78.80(9) . . . . ?
C1 Rh2 Sb C34 172.74(9) . . . . ?
O3 Rh2 Sb C34 -86.59(8) . . . . ?
O4 Rh2 Sb C34 -21.55(8) . . . . ?
Rh1 Rh2 Sb C34 125.63(7) . . . . ?
C5 Rh2 Sb C34 -54.05(9) . . . . ?
C2 Rh2 Sb C37 -48.09(15) . . . . ?
C1 Rh2 Sb C37 45.84(15) . . . . ?
O3 Rh2 Sb C37 146.51(14) . . . . ?
O4 Rh2 Sb C37 -148.44(14) . . . . ?
Rh1 Rh2 Sb C37 -1.27(13) . . . . ?
C5 Rh2 Sb C37 179.05(15) . . . . ?
C2 Rh2 Sb Rh1 -46.83(6) . . . . ?
C1 Rh2 Sb Rh1 47.11(6) . . . . ?
O3 Rh2 Sb Rh1 147.78(5) . . . . ?
O4 Rh2 Sb Rh1 -147.18(5) . . . . ?
C5 Rh2 Sb Rh1 -179.68(6) . . . . ?
C45 C40 C41 C42 -0.2(7) . . . . ?
C40 C41 C42 C43 0.6(7) . . . . ?
C41 C42 C43 C44 -0.9(7) . . . . ?
C42 C43 C44 C45 1.0(7) . . . . ?
C41 C40 C45 C44 0.3(7) . . . . ?
C43 C44 C45 C40 -0.7(7) . . . . ?
